data_7029628
loop_
_publ_author_name
'Zhao, Ning'
'Hou, Guohua'
'Deng, Xuebin'
'Zi, Guofu'
'Walter, Marc D.'

_publ_section_title
;
 Group 4 metal complexes with new chiral pincer NHC-ligands: synthesis,
 structure and catalytic activity.
;
_journal_issue 22
_journal_name_full 'Dalton transactions (Cambridge, England : 2003)'
_journal_page_first 8261
_journal_page_last 8272
_journal_paper_doi 10.1039/c4dt00510d
_journal_volume 43
_journal_year 2014
_chemical_absolute_configuration rmad
_chemical_formula_moiety 'C43 H54 Cl N3 O3 Zr'
_chemical_formula_sum 'C43 H54 Cl N3 O3 Zr'
_chemical_formula_weight 787.56
_chemical_name_systematic
;
 ?
;
_space_group_IT_number 20
_symmetry_cell_setting orthorhombic
_symmetry_space_group_name_Hall 'C 2c 2'
_symmetry_space_group_name_H-M 'C 2 2 21'
_atom_sites_solution_hydrogens geom
_atom_sites_solution_primary direct
_atom_sites_solution_secondary difmap
_audit_creation_method SHELXL-97
_cell_angle_alpha 90.00
_cell_angle_beta 90.00
_cell_angle_gamma 90.00
_cell_formula_units_Z 16
_cell_length_a 18.0484(6)
_cell_length_b 24.5701(9)
_cell_length_c 46.1636(17)
_cell_measurement_reflns_used 9868
_cell_measurement_temperature 110(2)
_cell_measurement_theta_max 26.23
_cell_measurement_theta_min 2.25
_cell_volume 20471.3(13)
_computing_cell_refinement 'Bruker SMART'
_computing_data_collection 'Bruker SMART'
_computing_data_reduction 'Bruker SAINT'
_computing_molecular_graphics 'Bruker SHELXTL'
_computing_publication_material 'Bruker SHELXTL'
_computing_structure_refinement 'SHELXL-97 (Sheldrick, 1997)'
_computing_structure_solution 'SHELXS-97 (Sheldrick, 1990)'
_diffrn_ambient_temperature 110(2)
_diffrn_measured_fraction_theta_full 0.999
_diffrn_measured_fraction_theta_max 0.999
_diffrn_measurement_device_type 'CCD area detector'
_diffrn_measurement_method 'phi and omega scans'
_diffrn_radiation_monochromator graphite
_diffrn_radiation_source 'fine-focus sealed tube'
_diffrn_radiation_type MoK\a
_diffrn_radiation_wavelength 0.71073
_diffrn_reflns_av_R_equivalents 0.0000
_diffrn_reflns_av_sigmaI/netI 0.0560
_diffrn_reflns_limit_h_max 21
_diffrn_reflns_limit_h_min -21
_diffrn_reflns_limit_k_max 29
_diffrn_reflns_limit_k_min 0
_diffrn_reflns_limit_l_max 55
_diffrn_reflns_limit_l_min 0
_diffrn_reflns_number 18556
_diffrn_reflns_theta_full 25.25
_diffrn_reflns_theta_max 25.25
_diffrn_reflns_theta_min 1.88
_exptl_absorpt_coefficient_mu 0.300
_exptl_absorpt_correction_T_max 0.9678
_exptl_absorpt_correction_T_min 0.9370
_exptl_absorpt_correction_type multi-scan
_exptl_absorpt_process_details SADABS
_exptl_crystal_colour colorless
_exptl_crystal_density_diffrn 1.022
_exptl_crystal_density_method 'not measured'
_exptl_crystal_description block
_exptl_crystal_F_000 6624
_exptl_crystal_size_max 0.22
_exptl_crystal_size_mid 0.13
_exptl_crystal_size_min 0.11
_platon_squeeze_details
;
;
_refine_diff_density_max 1.219
_refine_diff_density_min -0.707
_refine_diff_density_rms 0.065
_refine_ls_abs_structure_details 'Flack H D (1983), Acta Cryst. A39, 876-881'
_refine_ls_abs_structure_Flack 0.04(3)
_refine_ls_extinction_method none
_refine_ls_goodness_of_fit_ref 1.039
_refine_ls_hydrogen_treatment constr
_refine_ls_matrix_type full
_refine_ls_number_parameters 962
_refine_ls_number_reflns 18556
_refine_ls_number_restraints 624
_refine_ls_restrained_S_all 1.053
_refine_ls_R_factor_all 0.0615
_refine_ls_R_factor_gt 0.0513
_refine_ls_shift/su_max 0.001
_refine_ls_shift/su_mean 0.000
_refine_ls_structure_factor_coef Fsqd
_refine_ls_weighting_details 'calc w=1/[\s^2^(Fo^2^)+(0.0638P)^2^+21.1376P] where P=(Fo^2^+2Fc^2^)/3'
_refine_ls_weighting_scheme calc
_refine_ls_wR_factor_gt 0.1207
_refine_ls_wR_factor_ref 0.1249
_reflns_number_gt 15790
_reflns_number_total 18556
_reflns_threshold_expression >2sigma(I)
_cod_data_source_file c4dt00510d2.cif
_cod_data_source_block compound16
_cod_depositor_comments
;
The following automatic conversions were performed:

'_symmetry_cell_setting' value 'Orthorhombic' changed to
'orthorhombic' according to
/usr/data/users/saulius/crontab/automatic-downloads/rss-feeds/RSC/lib/dictionaries/cif_core.dic
dictionary named 'cif_core.dic' version 2.4.2 from
2011-04-26.

'_exptl_absorpt_correction_type' value 'Multi-scan'
changed to 'multi-scan' according to
/usr/data/users/saulius/crontab/automatic-downloads/rss-feeds/RSC/lib/dictionaries/cif_core.dic
dictionary named 'cif_core.dic' version 2.4.2 from 2011-04-26.

Automatic conversion script
Id: cif_fix_values 2281 2013-09-26 08:29:07Z andrius 

 Adding full bibliography for 7029625--7029632.cif.
;
_cod_original_sg_symbol_H-M C222(1)
_cod_database_code 7029628

loop_
_symmetry_equiv_pos_as_xyz
'x, y, z'
'-x, -y, z+1/2'
'-x, y, -z+1/2'
'x, -y, -z'
'x+1/2, y+1/2, z'
'-x+1/2, -y+1/2, z+1/2'
'-x+1/2, y+1/2, -z+1/2'
'x+1/2, -y+1/2, -z'

loop_
_atom_site_label
_atom_site_type_symbol
_atom_site_fract_x
_atom_site_fract_y
_atom_site_fract_z
_atom_site_U_iso_or_equiv
_atom_site_adp_type
_atom_site_occupancy
_atom_site_symmetry_multiplicity
_atom_site_calc_flag
_atom_site_refinement_flags
_atom_site_disorder_assembly
_atom_site_disorder_group
C1 C 0.5861(2) 0.69969(16) 0.85630(8) 0.0272(9) Uani 1 1 d U . .
C2 C 0.5673(2) 0.75526(16) 0.85890(9) 0.0292(9) Uani 1 1 d U . .
C3 C 0.4915(2) 0.76751(17) 0.85726(9) 0.0348(10) Uani 1 1 d U . .
H3 H 0.4769 0.8046 0.8585 0.042 Uiso 1 1 calc R . .
C4 C 0.4371(2) 0.72854(19) 0.85395(10) 0.0417(11) Uani 1 1 d U . .
H4 H 0.3866 0.7389 0.8521 0.050 Uiso 1 1 calc R . .
C5 C 0.4571(2) 0.67456(17) 0.85329(9) 0.0339(10) Uani 1 1 d U . .
H5 H 0.4197 0.6474 0.8523 0.041 Uiso 1 1 calc R . .
C6 C 0.5312(2) 0.65914(15) 0.85410(8) 0.0262(8) Uani 1 1 d U . .
C7 C 0.6251(2) 0.79914(15) 0.86335(9) 0.0291(9) Uani 1 1 d U . .
C8 C 0.6710(2) 0.78840(17) 0.89072(10) 0.0406(11) Uani 1 1 d U . .
H8A H 0.6939 0.7523 0.8894 0.061 Uiso 1 1 calc R . .
H8B H 0.6387 0.7898 0.9078 0.061 Uiso 1 1 calc R . .
H8C H 0.7097 0.8162 0.8925 0.061 Uiso 1 1 calc R . .
C9 C 0.6751(2) 0.80343(17) 0.83753(10) 0.0408(11) Uani 1 1 d U . .
H9A H 0.7033 0.7696 0.8354 0.061 Uiso 1 1 calc R . .
H9B H 0.7094 0.8339 0.8402 0.061 Uiso 1 1 calc R . .
H9C H 0.6453 0.8096 0.8201 0.061 Uiso 1 1 calc R . .
C10 C 0.5890(2) 0.85549(18) 0.86737(11) 0.0442(11) Uani 1 1 d U . .
H10A H 0.6273 0.8823 0.8722 0.066 Uiso 1 1 calc R . .
H10B H 0.5526 0.8538 0.8831 0.066 Uiso 1 1 calc R . .
H10C H 0.5642 0.8662 0.8494 0.066 Uiso 1 1 calc R . .
C11 C 0.5523(2) 0.59987(16) 0.85584(8) 0.0284(9) Uani 1 1 d U . .
H11A H 0.5866 0.5950 0.8724 0.034 Uiso 1 1 calc R . .
H11B H 0.5071 0.5785 0.8601 0.034 Uiso 1 1 calc R . .
C12 C 0.5473(2) 0.53737(17) 0.81164(9) 0.0292(9) Uani 1 1 d U . .
H12 H 0.5366 0.5038 0.8232 0.035 Uiso 1 1 calc R . .
C13 C 0.6049(2) 0.52455(17) 0.78847(9) 0.0330(9) Uani 1 1 d U . .
H13 H 0.5943 0.5460 0.7705 0.040 Uiso 1 1 calc R . .
C14 C 0.6598(2) 0.57786(16) 0.82421(9) 0.0302(9) Uani 1 1 d U . .
C15 C 0.47540(19) 0.56098(18) 0.80025(8) 0.0310(9) Uani 1 1 d U . .
C16 C 0.4730(2) 0.6101(2) 0.78534(9) 0.0399(11) Uani 1 1 d U . .
H16 H 0.5179 0.6288 0.7813 0.048 Uiso 1 1 calc R . .
C17 C 0.4061(3) 0.6322(2) 0.77626(9) 0.0468(12) Uani 1 1 d U . .
H17 H 0.4057 0.6653 0.7657 0.056 Uiso 1 1 calc R . .
C18 C 0.3401(3) 0.6064(3) 0.78248(11) 0.0637(16) Uani 1 1 d U . .
H18 H 0.2944 0.6216 0.7763 0.076 Uiso 1 1 calc R . .
C19 C 0.3413(3) 0.5591(3) 0.79759(15) 0.082(2) Uani 1 1 d U . .
H19 H 0.2959 0.5417 0.8023 0.098 Uiso 1 1 calc R . .
C20 C 0.4080(3) 0.5353(3) 0.80647(13) 0.0634(16) Uani 1 1 d U . .
H20 H 0.4075 0.5018 0.8167 0.076 Uiso 1 1 calc R . .
C21 C 0.6106(2) 0.46362(18) 0.78112(9) 0.0395(11) Uani 1 1 d U . .
C22 C 0.6301(2) 0.42405(19) 0.80019(9) 0.0393(10) Uani 1 1 d U B .
H22 H 0.6411 0.4345 0.8195 0.047 Uiso 1 1 calc R . .
C23 C 0.6350(2) 0.36964(18) 0.79318(10) 0.0416(11) Uani 1 1 d U . .
H23 H 0.6339 0.3427 0.8079 0.050 Uiso 1 1 calc R A 1
C24A C 0.6418(6) 0.3546(5) 0.7636(3) 0.060(3) Uani 0.50 1 d PU B 1
H24A H 0.6488 0.3176 0.7583 0.072 Uiso 0.50 1 calc PR B 1
C25A C 0.6380(7) 0.3940(5) 0.7432(3) 0.069(3) Uani 0.50 1 d PU B 1
H25A H 0.6454 0.3851 0.7234 0.083 Uiso 0.50 1 calc PR B 1
C26A C 0.6231(6) 0.4486(4) 0.7514(2) 0.048(2) Uani 0.50 1 d PU B 1
H26A H 0.6213 0.4759 0.7369 0.058 Uiso 0.50 1 calc PR B 1
C24B C 0.5951(7) 0.3536(5) 0.7676(2) 0.054(2) Uani 0.50 1 d PU B 2
H24B H 0.5908 0.3163 0.7625 0.065 Uiso 0.50 1 calc PR B 2
C25B C 0.5644(7) 0.3920(5) 0.7514(3) 0.075(3) Uani 0.50 1 d PU B 2
H25B H 0.5388 0.3810 0.7344 0.091 Uiso 0.50 1 calc PR B 2
C26B C 0.5673(7) 0.4466(5) 0.7577(2) 0.063(3) Uani 0.50 1 d PU B 2
H26B H 0.5404 0.4722 0.7464 0.075 Uiso 0.50 1 calc PR B 2
C27 C 0.7461(2) 0.54033(17) 0.78791(9) 0.0361(9) Uani 1 1 d U B .
H27A H 0.7665 0.5774 0.7854 0.043 Uiso 1 1 calc R . .
H27B H 0.7388 0.5246 0.7684 0.043 Uiso 1 1 calc R . .
C28 C 0.8026(2) 0.50584(19) 0.80419(10) 0.0375(10) Uani 1 1 d U . .
C29 C 0.8209(2) 0.45448(19) 0.79493(11) 0.0471(12) Uani 1 1 d U . .
H29 H 0.7958 0.4396 0.7787 0.056 Uiso 1 1 calc R . .
C30 C 0.8738(3) 0.4242(2) 0.80822(12) 0.0568(14) Uani 1 1 d U . .
H30 H 0.8844 0.3882 0.8020 0.068 Uiso 1 1 calc R . .
C31 C 0.9120(2) 0.4480(2) 0.83135(12) 0.0508(13) Uani 1 1 d U . .
H31 H 0.9494 0.4268 0.8405 0.061 Uiso 1 1 calc R . .
C32 C 0.8997(2) 0.49948(18) 0.84196(11) 0.0420(11) Uani 1 1 d U . .
C33 C 0.8391(2) 0.52839(16) 0.82828(10) 0.0368(10) Uani 1 1 d U . .
C34 C 0.9463(2) 0.5254(2) 0.86513(12) 0.0482(12) Uani 1 1 d U . .
C35 C 1.0082(3) 0.4862(2) 0.87551(14) 0.0744(17) Uani 1 1 d U . .
H35A H 0.9858 0.4544 0.8849 0.112 Uiso 1 1 calc R . .
H35B H 1.0403 0.5051 0.8894 0.112 Uiso 1 1 calc R . .
H35C H 1.0377 0.4743 0.8588 0.112 Uiso 1 1 calc R . .
C36 C 0.9811(2) 0.5780(2) 0.85465(13) 0.0593(15) Uani 1 1 d U . .
H36A H 1.0135 0.5705 0.8381 0.089 Uiso 1 1 calc R . .
H36B H 1.0102 0.5943 0.8703 0.089 Uiso 1 1 calc R . .
H36C H 0.9420 0.6034 0.8487 0.089 Uiso 1 1 calc R . .
C37 C 0.8996(3) 0.5361(2) 0.89318(11) 0.0561(14) Uani 1 1 d U . .
H37A H 0.8603 0.5624 0.8889 0.084 Uiso 1 1 calc R . .
H37B H 0.9319 0.5507 0.9084 0.084 Uiso 1 1 calc R . .
H37C H 0.8775 0.5019 0.8998 0.084 Uiso 1 1 calc R . .
C38 C 0.7086(3) 0.7011(2) 0.78802(11) 0.0533(13) Uani 1 1 d U . .
H38A H 0.7233 0.7386 0.7836 0.080 Uiso 1 1 calc R . .
H38B H 0.6606 0.7013 0.7979 0.080 Uiso 1 1 calc R . .
H38C H 0.7046 0.6803 0.7700 0.080 Uiso 1 1 calc R . .
C39 C 0.8351(3) 0.6760(2) 0.79219(11) 0.0519(13) Uani 1 1 d U . .
H39A H 0.8303 0.6577 0.7734 0.078 Uiso 1 1 calc R . .
H39B H 0.8716 0.6567 0.8041 0.078 Uiso 1 1 calc R . .
H39C H 0.8516 0.7136 0.7892 0.078 Uiso 1 1 calc R . .
C40 C 0.7004(3) 0.61757(19) 0.91486(10) 0.0454(11) Uani 1 1 d U . .
H40A H 0.6715 0.6512 0.9114 0.055 Uiso 1 1 calc R . .
H40B H 0.7464 0.6272 0.9253 0.055 Uiso 1 1 calc R . .
C41 C 0.6561(3) 0.5776(2) 0.93164(12) 0.0542(13) Uani 1 1 d U . .
H41A H 0.6032 0.5789 0.9261 0.065 Uiso 1 1 calc R . .
H41B H 0.6605 0.5842 0.9527 0.065 Uiso 1 1 calc R . .
C42 C 0.6904(3) 0.5239(2) 0.92333(12) 0.0596(15) Uani 1 1 d U . .
H42A H 0.6556 0.4934 0.9266 0.072 Uiso 1 1 calc R . .
H42B H 0.7366 0.5171 0.9343 0.072 Uiso 1 1 calc R . .
C43 C 0.7060(2) 0.53163(17) 0.89130(11) 0.0411(11) Uani 1 1 d U . .
H43A H 0.7509 0.5112 0.8854 0.049 Uiso 1 1 calc R . .
H43B H 0.6636 0.5190 0.8795 0.049 Uiso 1 1 calc R . .
C44 C 0.8310(2) 0.91574(17) 0.92718(10) 0.0364(10) Uani 1 1 d U . .
C45 C 0.7739(2) 0.94711(18) 0.91424(11) 0.0421(11) Uani 1 1 d U . .
C46 C 0.7024(3) 0.9413(2) 0.92597(12) 0.0518(13) Uani 1 1 d U . .
H46 H 0.6629 0.9616 0.9178 0.062 Uiso 1 1 calc R . .
C47 C 0.6877(3) 0.9072(2) 0.94890(13) 0.0614(15) Uani 1 1 d U . .
H47 H 0.6383 0.9034 0.9557 0.074 Uiso 1 1 calc R . .
C48 C 0.7425(3) 0.8791(2) 0.96173(11) 0.0544(13) Uani 1 1 d U . .
H48 H 0.7317 0.8567 0.9779 0.065 Uiso 1 1 calc R . .
C49 C 0.8162(2) 0.88267(19) 0.95138(10) 0.0400(10) Uani 1 1 d U . .
C50 C 0.7882(2) 0.98740(19) 0.88950(13) 0.0521(14) Uani 1 1 d U . .
C51 C 0.8491(3) 1.0280(2) 0.89804(17) 0.0745(19) Uani 1 1 d U . .
H51A H 0.8378 1.0638 0.8898 0.112 Uiso 1 1 calc R . .
H51B H 0.8970 1.0153 0.8906 0.112 Uiso 1 1 calc R . .
H51C H 0.8515 1.0309 0.9192 0.112 Uiso 1 1 calc R . .
C52 C 0.8125(3) 0.9552(3) 0.86179(13) 0.0671(17) Uani 1 1 d U . .
H52A H 0.8635 0.9422 0.8642 0.101 Uiso 1 1 calc R . .
H52B H 0.8099 0.9792 0.8449 0.101 Uiso 1 1 calc R . .
H52C H 0.7794 0.9241 0.8589 0.101 Uiso 1 1 calc R . .
C53 C 0.7186(3) 1.0205(3) 0.88121(16) 0.0768(19) Uani 1 1 d U . .
H53A H 0.6787 0.9956 0.8756 0.115 Uiso 1 1 calc R . .
H53B H 0.7303 1.0446 0.8649 0.115 Uiso 1 1 calc R . .
H53C H 0.7027 1.0424 0.8978 0.115 Uiso 1 1 calc R . .
C54 C 0.8787(2) 0.85577(17) 0.96798(9) 0.0365(10) Uani 1 1 d U . .
H54A H 0.9201 0.8820 0.9698 0.044 Uiso 1 1 calc R . .
H54B H 0.8611 0.8472 0.9878 0.044 Uiso 1 1 calc R . .
C55 C 0.8983(2) 0.75263(17) 0.96909(9) 0.0339(10) Uani 1 1 d U . .
H55 H 0.9292 0.7522 0.9871 0.041 Uiso 1 1 calc R . .
C56 C 0.9337(2) 0.71414(16) 0.94630(9) 0.0313(9) Uani 1 1 d U . .
H56 H 0.8933 0.6976 0.9344 0.038 Uiso 1 1 calc R . .
C57 C 0.9539(2) 0.80524(16) 0.93278(9) 0.0327(9) Uani 1 1 d U . .
C58 C 0.8196(2) 0.74019(17) 0.97686(9) 0.0348(10) Uani 1 1 d U . .
C59 C 0.7647(2) 0.73373(18) 0.95586(9) 0.0373(10) Uani 1 1 d U . .
H59 H 0.7779 0.7355 0.9360 0.045 Uiso 1 1 calc R . .
C60 C 0.6918(2) 0.72483(18) 0.96329(10) 0.0384(10) Uani 1 1 d U . .
H60 H 0.6558 0.7199 0.9485 0.046 Uiso 1 1 calc R . .
C61 C 0.6706(3) 0.72304(19) 0.99189(10) 0.0430(11) Uani 1 1 d U . .
H61 H 0.6201 0.7171 0.9968 0.052 Uiso 1 1 calc R . .
C62 C 0.7232(3) 0.7299(2) 1.01352(10) 0.0518(13) Uani 1 1 d U . .
H62 H 0.7090 0.7286 1.0333 0.062 Uiso 1 1 calc R . .
C63 C 0.7961(2) 0.73872(19) 1.00597(10) 0.0404(11) Uani 1 1 d U . .
H63 H 0.8316 0.7440 1.0209 0.048 Uiso 1 1 calc R . .
C64 C 0.9801(3) 0.67032(19) 0.95819(9) 0.0404(11) Uani 1 1 d U . .
C65 C 0.9575(4) 0.6161(2) 0.95726(13) 0.0757(18) Uani 1 1 d U . .
H65 H 0.9106 0.6078 0.9491 0.091 Uiso 1 1 calc R . .
C66 C 1.0012(5) 0.5736(3) 0.96786(16) 0.104(2) Uani 1 1 d U . .
H66 H 0.9836 0.5372 0.9672 0.125 Uiso 1 1 calc R . .
C67 C 1.0669(5) 0.5845(4) 0.97877(16) 0.108(3) Uani 1 1 d U . .
H67 H 1.0964 0.5557 0.9862 0.129 Uiso 1 1 calc R . .
C68 C 1.0940(4) 0.6373(4) 0.97968(15) 0.099(2) Uani 1 1 d U . .
H68 H 1.1423 0.6445 0.9869 0.119 Uiso 1 1 calc R . .
C69 C 1.0498(3) 0.6792(3) 0.96988(13) 0.0709(17) Uani 1 1 d U . .
H69 H 1.0678 0.7155 0.9712 0.085 Uiso 1 1 calc R . .
C70 C 1.0161(2) 0.73458(16) 0.90264(9) 0.0299(9) Uani 1 1 d U . .
H70A H 0.9987 0.7555 0.8856 0.036 Uiso 1 1 calc R . .
H70B H 1.0038 0.6958 0.8992 0.036 Uiso 1 1 calc R . .
C71 C 1.0984(2) 0.73988(15) 0.90452(9) 0.0330(9) Uani 1 1 d U . .
C72 C 1.1427(2) 0.69330(17) 0.90651(11) 0.0472(12) Uani 1 1 d U . .
H72 H 1.1202 0.6585 0.9081 0.057 Uiso 1 1 calc R . .
C73 C 1.2189(3) 0.69776(19) 0.90618(13) 0.0538(13) Uani 1 1 d U . .
H73 H 1.2490 0.6664 0.9086 0.065 Uiso 1 1 calc R . .
C74 C 1.2509(3) 0.74848(17) 0.90233(10) 0.0449(11) Uani 1 1 d U . .
H74 H 1.3034 0.7504 0.9013 0.054 Uiso 1 1 calc R . .
C75 C 1.2113(2) 0.79673(17) 0.89992(9) 0.0340(10) Uani 1 1 d U . .
C76 C 1.1335(2) 0.79181(15) 0.90239(8) 0.0279(9) Uani 1 1 d U . .
C77 C 1.2492(2) 0.85148(16) 0.89490(9) 0.0340(9) Uani 1 1 d U . .
C78 C 1.3342(2) 0.84444(19) 0.89121(11) 0.0437(11) Uani 1 1 d U . .
H78A H 1.3542 0.8245 0.9078 0.066 Uiso 1 1 calc R . .
H78B H 1.3577 0.8803 0.8901 0.066 Uiso 1 1 calc R . .
H78C H 1.3443 0.8241 0.8734 0.066 Uiso 1 1 calc R . .
C79 C 1.2203(2) 0.87866(19) 0.86710(9) 0.0398(10) Uani 1 1 d U . .
H79A H 1.2295 0.8547 0.8505 0.060 Uiso 1 1 calc R . .
H79B H 1.2461 0.9133 0.8641 0.060 Uiso 1 1 calc R . .
H79C H 1.1670 0.8853 0.8689 0.060 Uiso 1 1 calc R . .
C80 C 1.2380(2) 0.88786(17) 0.92107(10) 0.0375(10) Uani 1 1 d U . .
H80A H 1.1860 0.8992 0.9221 0.056 Uiso 1 1 calc R . .
H80B H 1.2697 0.9200 0.9194 0.056 Uiso 1 1 calc R . .
H80C H 1.2510 0.8678 0.9387 0.056 Uiso 1 1 calc R . .
C81 C 1.0890(3) 0.8824(2) 0.96906(11) 0.0555(13) Uani 1 1 d U . .
H81A H 1.1312 0.9050 0.9749 0.083 Uiso 1 1 calc R . .
H81B H 1.1071 0.8491 0.9598 0.083 Uiso 1 1 calc R . .
H81C H 1.0597 0.8729 0.9862 0.083 Uiso 1 1 calc R . .
C82 C 1.0189(3) 0.96367(19) 0.96141(11) 0.0471(12) Uani 1 1 d U . .
H82A H 0.9946 0.9565 0.9800 0.071 Uiso 1 1 calc R . .
H82B H 0.9839 0.9819 0.9484 0.071 Uiso 1 1 calc R . .
H82C H 1.0621 0.9871 0.9645 0.071 Uiso 1 1 calc R . .
C83 C 0.9923(2) 0.84153(19) 0.84180(10) 0.0429(11) Uani 1 1 d U . .
H83A H 1.0436 0.8293 0.8457 0.052 Uiso 1 1 calc R . .
H83B H 0.9943 0.8765 0.8312 0.052 Uiso 1 1 calc R . .
C84 C 0.9512(3) 0.7993(2) 0.82429(11) 0.0514(13) Uani 1 1 d U . .
H84A H 0.9668 0.7619 0.8295 0.062 Uiso 1 1 calc R . .
H84B H 0.9580 0.8050 0.8032 0.062 Uiso 1 1 calc R . .
C85 C 0.8714(2) 0.8105(2) 0.83362(10) 0.0446(11) Uani 1 1 d U . .
H85A H 0.8504 0.8419 0.8229 0.053 Uiso 1 1 calc R . .
H85B H 0.8395 0.7783 0.8304 0.053 Uiso 1 1 calc R . .
C86 C 0.8787(2) 0.82297(17) 0.86521(9) 0.0358(10) Uani 1 1 d U . .
H86A H 0.8394 0.8484 0.8715 0.043 Uiso 1 1 calc R . .
H86B H 0.8751 0.7892 0.8769 0.043 Uiso 1 1 calc R . .
Cl1 Cl 0.83670(5) 0.68673(4) 0.87849(2) 0.0317(2) Uani 1 1 d . B .
Cl2 Cl 1.03838(5) 0.96133(4) 0.87697(2) 0.0355(2) Uani 1 1 d . . .
N1 N 0.58716(16) 0.57715(13) 0.82990(7) 0.0260(7) Uani 1 1 d . . .
N2 N 0.67349(17) 0.54457(14) 0.80223(8) 0.0356(9) Uani 1 1 d . . .
N3 N 0.76438(17) 0.67608(13) 0.80676(8) 0.0341(8) Uani 1 1 d . B .
N4 N 0.90636(18) 0.80605(13) 0.95463(7) 0.0305(8) Uani 1 1 d . . .
N5 N 0.97531(18) 0.75325(13) 0.92816(7) 0.0297(8) Uani 1 1 d . . .
N6 N 1.04251(17) 0.91270(14) 0.94862(8) 0.0349(8) Uani 1 1 d . . .
O1 O 0.65789(12) 0.68267(10) 0.85562(6) 0.0262(6) Uani 1 1 d . B .
O2 O 0.81934(13) 0.57781(11) 0.83774(6) 0.0317(7) Uani 1 1 d . B .
O3 O 0.71736(14) 0.59053(11) 0.88772(6) 0.0326(7) Uani 1 1 d . B .
O4 O 0.89984(13) 0.91564(11) 0.91700(6) 0.0309(6) Uani 1 1 d . . .
O5 O 1.08898(14) 0.83618(10) 0.90187(6) 0.0275(6) Uani 1 1 d . . .
O6 O 0.95193(13) 0.84784(11) 0.86848(6) 0.0304(6) Uani 1 1 d . . .
Zr1 Zr 0.74775(2) 0.638670(14) 0.845827(9) 0.02969(9) Uani 1 1 d . . .
Zr2 Zr 1.00292(2) 0.885464(15) 0.910039(9) 0.03012(9) Uani 1 1 d . . .

loop_
_atom_site_aniso_label
_atom_site_aniso_U_11
_atom_site_aniso_U_22
_atom_site_aniso_U_33
_atom_site_aniso_U_23
_atom_site_aniso_U_13
_atom_site_aniso_U_12
C1 0.0201(18) 0.031(2) 0.030(2) -0.0005(16) -0.0020(15) 0.0063(16)
C2 0.0212(18) 0.028(2) 0.039(2) 0.0015(17) -0.0006(16) 0.0119(16)
C3 0.0170(18) 0.033(2) 0.055(2) -0.0039(18) 0.0018(18) 0.0103(17)
C4 0.0202(19) 0.044(3) 0.061(3) 0.001(2) 0.0000(19) 0.0104(18)
C5 0.028(2) 0.030(2) 0.043(2) -0.0044(18) 0.0027(17) 0.0092(17)
C6 0.0200(17) 0.0226(19) 0.036(2) -0.0049(16) -0.0011(15) 0.0057(14)
C7 0.0243(19) 0.022(2) 0.041(2) -0.0012(16) -0.0056(17) 0.0081(16)
C8 0.042(2) 0.028(2) 0.052(3) -0.0093(19) -0.003(2) 0.0091(19)
C9 0.035(2) 0.027(2) 0.061(3) 0.0075(19) 0.000(2) 0.0012(17)
C10 0.028(2) 0.029(2) 0.075(3) -0.002(2) -0.002(2) 0.0016(19)
C11 0.0194(17) 0.033(2) 0.033(2) 0.0036(16) -0.0004(15) -0.0007(15)
C12 0.0214(19) 0.032(2) 0.034(2) -0.0034(17) -0.0066(16) -0.0020(16)
C13 0.029(2) 0.034(2) 0.036(2) -0.0008(18) -0.0045(17) -0.0010(17)
C14 0.0206(18) 0.026(2) 0.044(2) -0.0051(18) 0.0009(17) 0.0014(16)
C15 0.0155(17) 0.045(2) 0.033(2) -0.0010(18) -0.0033(15) -0.0028(16)
C16 0.030(2) 0.057(3) 0.033(2) -0.003(2) 0.0003(17) -0.001(2)
C17 0.044(2) 0.064(3) 0.033(2) 0.007(2) -0.010(2) 0.018(2)
C18 0.029(2) 0.110(5) 0.053(3) 0.028(3) -0.001(2) 0.017(3)
C19 0.030(3) 0.121(5) 0.094(4) 0.027(4) -0.006(3) -0.008(3)
C20 0.025(2) 0.085(4) 0.080(4) 0.034(3) -0.011(2) -0.006(2)
C21 0.043(2) 0.036(2) 0.040(2) -0.0082(19) -0.0123(19) -0.003(2)
C22 0.043(2) 0.041(3) 0.033(2) -0.0073(19) -0.0001(19) -0.001(2)
C23 0.040(2) 0.032(2) 0.053(3) -0.007(2) 0.012(2) 0.0009(18)
C24A 0.051(5) 0.057(5) 0.071(6) -0.022(4) 0.003(5) 0.002(5)
C25A 0.084(6) 0.060(5) 0.062(6) -0.020(4) -0.010(5) -0.005(5)
C26A 0.054(5) 0.056(4) 0.034(4) -0.011(4) -0.007(4) -0.002(4)
C24B 0.059(5) 0.048(5) 0.055(5) -0.025(4) -0.002(5) -0.004(5)
C25B 0.087(6) 0.068(5) 0.071(6) -0.025(5) -0.031(5) 0.005(5)
C26B 0.073(6) 0.059(5) 0.056(6) -0.017(4) -0.015(5) 0.010(5)
C27 0.0188(18) 0.042(2) 0.048(2) -0.0172(19) 0.0020(19) -0.0016(19)
C28 0.0162(18) 0.044(3) 0.052(3) -0.014(2) 0.0068(18) -0.0021(17)
C29 0.030(2) 0.039(3) 0.072(3) -0.030(2) 0.010(2) -0.0013(19)
C30 0.046(3) 0.034(3) 0.091(4) -0.030(3) 0.010(3) 0.015(2)
C31 0.027(2) 0.046(3) 0.079(3) -0.010(2) -0.001(2) 0.019(2)
C32 0.0198(19) 0.039(2) 0.067(3) -0.012(2) 0.003(2) 0.0113(17)
C33 0.0243(19) 0.028(2) 0.058(3) -0.0087(19) 0.0102(19) 0.0064(17)
C34 0.026(2) 0.050(3) 0.068(3) -0.008(2) -0.005(2) 0.015(2)
C35 0.039(3) 0.077(4) 0.108(4) -0.017(3) -0.025(3) 0.038(3)
C36 0.028(2) 0.052(3) 0.098(4) -0.014(3) -0.011(2) 0.004(2)
C37 0.052(3) 0.054(3) 0.062(3) -0.007(2) -0.015(2) 0.029(2)
C38 0.055(3) 0.061(3) 0.044(3) -0.002(2) -0.017(2) 0.014(2)
C39 0.044(3) 0.055(3) 0.057(3) -0.007(2) 0.010(2) -0.010(2)
C40 0.060(3) 0.034(2) 0.042(3) 0.000(2) -0.001(2) 0.003(2)
C41 0.059(3) 0.043(3) 0.061(3) 0.015(2) 0.011(2) 0.013(2)
C42 0.065(3) 0.043(3) 0.072(4) 0.016(3) 0.003(3) 0.000(2)
C43 0.034(2) 0.026(2) 0.063(3) -0.003(2) -0.002(2) -0.0019(18)
C44 0.0246(19) 0.026(2) 0.059(3) -0.004(2) 0.0053(19) 0.0039(17)
C45 0.0225(19) 0.036(2) 0.067(3) 0.000(2) 0.001(2) 0.0056(17)
C46 0.035(2) 0.044(3) 0.076(3) -0.001(3) 0.010(2) 0.009(2)
C47 0.032(2) 0.079(4) 0.073(4) 0.006(3) 0.018(2) 0.007(2)
C48 0.045(3) 0.054(3) 0.065(3) -0.003(2) 0.021(2) 0.007(2)
C49 0.032(2) 0.038(2) 0.050(3) -0.006(2) 0.0067(19) 0.0072(19)
C50 0.026(2) 0.035(2) 0.095(4) 0.018(3) 0.000(2) 0.0041(19)
C51 0.037(3) 0.036(3) 0.151(5) 0.020(3) 0.001(3) 0.000(2)
C52 0.042(3) 0.077(4) 0.083(4) 0.042(3) 0.008(3) 0.018(3)
C53 0.042(3) 0.068(4) 0.120(5) 0.041(3) 0.003(3) 0.014(3)
C54 0.038(2) 0.032(2) 0.040(2) -0.0006(19) 0.0061(19) -0.0066(19)
C55 0.034(2) 0.042(2) 0.026(2) 0.0073(18) -0.0087(17) -0.0072(18)
C56 0.029(2) 0.030(2) 0.035(2) 0.0018(17) -0.0057(17) -0.0128(17)
C57 0.026(2) 0.026(2) 0.046(2) 0.0021(18) 0.0018(18) 0.0037(16)
C58 0.040(2) 0.033(2) 0.032(2) 0.0040(18) -0.0004(18) -0.0002(18)
C59 0.033(2) 0.042(2) 0.036(2) 0.0033(18) -0.0025(18) -0.0042(19)
C60 0.037(2) 0.042(3) 0.036(2) 0.0065(19) -0.0048(19) -0.0035(19)
C61 0.036(2) 0.046(3) 0.047(3) 0.004(2) 0.005(2) -0.001(2)
C62 0.059(3) 0.065(3) 0.031(2) 0.006(2) 0.008(2) -0.008(2)
C63 0.039(2) 0.048(3) 0.034(2) 0.008(2) 0.0003(19) -0.009(2)
C64 0.049(3) 0.043(3) 0.029(2) 0.0066(18) -0.0126(19) 0.007(2)
C65 0.106(4) 0.040(3) 0.081(4) -0.002(3) -0.046(3) 0.006(3)
C66 0.158(6) 0.054(4) 0.099(5) -0.014(3) -0.042(5) 0.028(4)
C67 0.132(6) 0.100(5) 0.091(5) 0.010(4) -0.037(4) 0.057(5)
C68 0.086(4) 0.126(6) 0.085(4) 0.031(4) -0.041(3) 0.038(4)
C69 0.063(3) 0.083(4) 0.067(4) 0.022(3) -0.023(3) 0.000(3)
C70 0.027(2) 0.0224(18) 0.040(2) 0.0010(16) 0.0006(16) 0.0077(15)
C71 0.030(2) 0.0187(19) 0.050(3) 0.0044(18) -0.0006(18) 0.0069(15)
C72 0.042(2) 0.021(2) 0.079(3) 0.009(2) -0.006(2) 0.0080(18)
C73 0.039(2) 0.036(3) 0.087(4) 0.002(3) -0.001(2) 0.017(2)
C74 0.030(2) 0.036(2) 0.070(3) 0.001(2) 0.001(2) 0.0105(19)
C75 0.032(2) 0.031(2) 0.038(2) -0.0009(18) 0.0031(18) 0.0065(17)
C76 0.0266(19) 0.0246(19) 0.033(2) 0.0015(16) -0.0035(16) 0.0010(16)
C77 0.0255(18) 0.033(2) 0.044(2) -0.0009(17) -0.0019(19) 0.0064(19)
C78 0.026(2) 0.039(2) 0.066(3) -0.006(2) 0.006(2) 0.0011(18)
C79 0.031(2) 0.045(3) 0.044(2) 0.004(2) 0.0059(18) 0.0011(19)
C80 0.024(2) 0.032(2) 0.056(3) -0.0102(19) -0.0020(18) 0.0042(17)
C81 0.046(3) 0.068(3) 0.052(3) 0.004(3) 0.003(2) 0.022(3)
C82 0.045(3) 0.039(3) 0.057(3) -0.007(2) 0.003(2) 0.000(2)
C83 0.030(2) 0.049(3) 0.050(3) 0.003(2) 0.000(2) -0.0020(19)
C84 0.042(3) 0.062(3) 0.050(3) -0.011(2) -0.001(2) -0.006(2)
C85 0.027(2) 0.057(3) 0.050(3) 0.004(2) -0.011(2) -0.004(2)
C86 0.031(2) 0.025(2) 0.051(3) 0.0029(18) 0.0003(19) -0.0035(17)
Cl1 0.0231(4) 0.0270(5) 0.0451(6) -0.0030(4) -0.0079(4) -0.0025(4)
Cl2 0.0260(5) 0.0262(5) 0.0542(6) 0.0082(5) -0.0035(4) -0.0031(4)
N1 0.0183(15) 0.0251(17) 0.0345(18) -0.0024(14) -0.0065(13) -0.0045(13)
N2 0.0175(16) 0.035(2) 0.054(2) -0.0147(17) -0.0017(15) 0.0009(14)
N3 0.0217(17) 0.0307(18) 0.050(2) -0.0046(15) 0.0001(15) -0.0011(14)
N4 0.0305(17) 0.0257(18) 0.0352(19) -0.0023(14) 0.0059(15) -0.0005(14)
N5 0.0337(18) 0.0219(17) 0.0337(18) 0.0061(14) 0.0051(14) 0.0002(13)
N6 0.0226(16) 0.0333(19) 0.049(2) 0.0069(16) -0.0023(15) 0.0019(14)
O1 0.0124(11) 0.0235(13) 0.0427(16) -0.0020(11) -0.0012(11) 0.0070(10)
O2 0.0152(12) 0.0295(15) 0.0505(18) -0.0138(13) -0.0036(11) 0.0060(11)
O3 0.0279(14) 0.0190(13) 0.0509(18) -0.0022(12) -0.0031(12) 0.0015(11)
O4 0.0133(12) 0.0266(14) 0.0529(18) 0.0028(12) 0.0024(12) 0.0017(10)
O5 0.0221(13) 0.0203(13) 0.0400(16) 0.0038(11) 0.0021(12) 0.0075(10)
O6 0.0198(13) 0.0299(15) 0.0416(16) 0.0010(12) -0.0006(12) -0.0005(11)
Zr1 0.01647(16) 0.02579(18) 0.0468(2) -0.00880(17) -0.00479(18) 0.00307(16)
Zr2 0.02181(18) 0.02282(18) 0.0457(2) 0.00211(17) 0.00096(18) 0.00228(16)

loop_
_atom_type_symbol
_atom_type_description
_atom_type_scat_dispersion_real
_atom_type_scat_dispersion_imag
_atom_type_scat_source
C C 0.0033 0.0016 'International Tables Vol C Tables 4.2.6.8 and 6.1.1.4'
H H 0.0000 0.0000 'International Tables Vol C Tables 4.2.6.8 and 6.1.1.4'
N N 0.0061 0.0033 'International Tables Vol C Tables 4.2.6.8 and 6.1.1.4'
O O 0.0106 0.0060 'International Tables Vol C Tables 4.2.6.8 and 6.1.1.4'
Cl Cl 0.1484 0.1585 'International Tables Vol C Tables 4.2.6.8 and 6.1.1.4'
Zr Zr -2.9673 0.5597 'International Tables Vol C Tables 4.2.6.8 and 6.1.1.4'

loop_
_geom_angle_atom_site_label_1
_geom_angle_atom_site_label_2
_geom_angle_atom_site_label_3
_geom_angle
O1 C1 C6 116.8(3)
O1 C1 C2 121.9(3)
C6 C1 C2 121.4(3)
C3 C2 C1 115.9(4)
C3 C2 C7 121.7(3)
C1 C2 C7 122.3(3)
C4 C3 C2 123.5(4)
C4 C3 H3 118.3
C2 C3 H3 118.3
C5 C4 C3 119.0(4)
C5 C4 H4 120.5
C3 C4 H4 120.5
C4 C5 C6 121.0(4)
C4 C5 H5 119.5
C6 C5 H5 119.5
C5 C6 C1 119.1(4)
C5 C6 C11 120.5(3)
C1 C6 C11 120.1(3)
C9 C7 C2 110.9(3)
C9 C7 C8 110.0(3)
C2 C7 C8 111.2(3)
C9 C7 C10 106.7(3)
C2 C7 C10 111.4(3)
C8 C7 C10 106.5(3)
C7 C8 H8A 109.5
C7 C8 H8B 109.5
H8A C8 H8B 109.5
C7 C8 H8C 109.5
H8A C8 H8C 109.5
H8B C8 H8C 109.5
C7 C9 H9A 109.5
C7 C9 H9B 109.5
H9A C9 H9B 109.5
C7 C9 H9C 109.5
H9A C9 H9C 109.5
H9B C9 H9C 109.5
C7 C10 H10A 109.5
C7 C10 H10B 109.5
H10A C10 H10B 109.5
C7 C10 H10C 109.5
H10A C10 H10C 109.5
H10B C10 H10C 109.5
N1 C11 C6 115.7(3)
N1 C11 H11A 108.4
C6 C11 H11A 108.4
N1 C11 H11B 108.4
C6 C11 H11B 108.4
H11A C11 H11B 107.4
N1 C12 C15 111.2(3)
N1 C12 C13 101.9(3)
C15 C12 C13 114.8(3)
N1 C12 H12 109.6
C15 C12 H12 109.6
C13 C12 H12 109.6
N2 C13 C12 101.6(3)
N2 C13 C21 111.3(3)
C12 C13 C21 113.7(4)
N2 C13 H13 110.0
C12 C13 H13 110.0
C21 C13 H13 110.0
N2 C14 N1 109.0(3)
N2 C14 Zr1 125.4(3)
N1 C14 Zr1 125.1(3)
C16 C15 C20 117.8(4)
C16 C15 C12 122.0(4)
C20 C15 C12 120.0(4)
C17 C16 C15 121.0(4)
C17 C16 H16 119.5
C15 C16 H16 119.5
C18 C17 C16 120.6(5)
C18 C17 H17 119.7
C16 C17 H17 119.7
C19 C18 C17 119.1(5)
C19 C18 H18 120.4
C17 C18 H18 120.4
C18 C19 C20 121.6(5)
C18 C19 H19 119.2
C20 C19 H19 119.2
C19 C20 C15 119.9(5)
C19 C20 H20 120.0
C15 C20 H20 120.0
C22 C21 C26B 115.6(6)
C22 C21 C26A 113.2(6)
C26B C21 C26A 43.4(6)
C22 C21 C13 124.8(4)
C26B C21 C13 115.1(6)
C26A C21 C13 118.1(5)
C21 C22 C23 124.0(4)
C21 C22 H22 118.0
C23 C22 H22 118.0
C22 C23 C24A 119.0(7)
C22 C23 C24B 115.2(6)
C24A C23 C24B 35.2(5)
C22 C23 H23 120.5
C24A C23 H23 120.5
C24B C23 H23 112.7
C25A C24A C23 118.6(10)
C25A C24A H24A 120.7
C23 C24A H24A 120.7
C24A C25A C26A 120.1(11)
C24A C25A H25A 119.9
C26A C25A H25A 119.9
C25A C26A C21 121.7(9)
C25A C26A H26A 119.2
C21 C26A H26A 119.2
C25B C24B C23 118.6(9)
C25B C24B H24B 120.7
C23 C24B H24B 120.7
C24B C25B C26B 124.1(11)
C24B C25B H25B 118.0
C26B C25B H25B 118.0
C25B C26B C21 118.4(10)
C25B C26B H26B 120.8
C21 C26B H26B 120.8
N2 C27 C28 114.5(4)
N2 C27 H27A 108.6
C28 C27 H27A 108.6
N2 C27 H27B 108.6
C28 C27 H27B 108.6
H27A C27 H27B 107.6
C29 C28 C33 119.7(4)
C29 C28 C27 121.2(4)
C33 C28 C27 119.0(4)
C30 C29 C28 122.2(5)
C30 C29 H29 118.9
C28 C29 H29 118.9
C29 C30 C31 117.6(4)
C29 C30 H30 121.2
C31 C30 H30 121.2
C32 C31 C30 125.2(4)
C32 C31 H31 117.4
C30 C31 H31 117.4
C31 C32 C33 114.7(4)
C31 C32 C34 123.6(4)
C33 C32 C34 121.7(4)
O2 C33 C28 119.4(4)
O2 C33 C32 120.3(4)
C28 C33 C32 120.3(4)
C32 C34 C36 111.5(4)
C32 C34 C35 111.1(4)
C36 C34 C35 109.3(4)
C32 C34 C37 111.0(4)
C36 C34 C37 110.1(4)
C35 C34 C37 103.7(4)
C34 C35 H35A 109.5
C34 C35 H35B 109.5
H35A C35 H35B 109.5
C34 C35 H35C 109.5
H35A C35 H35C 109.5
H35B C35 H35C 109.5
C34 C36 H36A 109.5
C34 C36 H36B 109.5
H36A C36 H36B 109.5
C34 C36 H36C 109.5
H36A C36 H36C 109.5
H36B C36 H36C 109.5
C34 C37 H37A 109.5
C34 C37 H37B 109.5
H37A C37 H37B 109.5
C34 C37 H37C 109.5
H37A C37 H37C 109.5
H37B C37 H37C 109.5
N3 C38 H38A 109.5
N3 C38 H38B 109.5
H38A C38 H38B 109.5
N3 C38 H38C 109.5
H38A C38 H38C 109.5
H38B C38 H38C 109.5
N3 C39 H39A 109.5
N3 C39 H39B 109.5
H39A C39 H39B 109.5
N3 C39 H39C 109.5
H39A C39 H39C 109.5
H39B C39 H39C 109.5
O3 C40 C41 105.1(4)
O3 C40 H40A 110.7
C41 C40 H40A 110.7
O3 C40 H40B 110.7
C41 C40 H40B 110.7
H40A C40 H40B 108.8
C40 C41 C42 103.0(4)
C40 C41 H41A 111.2
C42 C41 H41A 111.2
C40 C41 H41B 111.2
C42 C41 H41B 111.2
H41A C41 H41B 109.1
C41 C42 C43 102.4(4)
C41 C42 H42A 111.3
C43 C42 H42A 111.3
C41 C42 H42B 111.3
C43 C42 H42B 111.3
H42A C42 H42B 109.2
O3 C43 C42 105.0(4)
O3 C43 H43A 110.7
C42 C43 H43A 110.7
O3 C43 H43B 110.7
C42 C43 H43B 110.7
H43A C43 H43B 108.8
O4 C44 C49 117.2(4)
O4 C44 C45 122.1(4)
C49 C44 C45 120.7(4)
C46 C45 C44 116.6(4)
C46 C45 C50 120.5(4)
C44 C45 C50 122.8(4)
C47 C46 C45 122.4(5)
C47 C46 H46 118.8
C45 C46 H46 118.8
C48 C47 C46 120.6(5)
C48 C47 H47 119.7
C46 C47 H47 119.7
C47 C48 C49 120.8(5)
C47 C48 H48 119.6
C49 C48 H48 119.6
C44 C49 C48 118.8(4)
C44 C49 C54 120.8(4)
C48 C49 C54 120.1(4)
C45 C50 C51 110.4(5)
C45 C50 C53 112.8(4)
C51 C50 C53 107.7(4)
C45 C50 C52 109.2(4)
C51 C50 C52 109.7(4)
C53 C50 C52 106.9(5)
C50 C51 H51A 109.5
C50 C51 H51B 109.5
H51A C51 H51B 109.5
C50 C51 H51C 109.5
H51A C51 H51C 109.5
H51B C51 H51C 109.5
C50 C52 H52A 109.5
C50 C52 H52B 109.5
H52A C52 H52B 109.5
C50 C52 H52C 109.5
H52A C52 H52C 109.5
H52B C52 H52C 109.5
C50 C53 H53A 109.5
C50 C53 H53B 109.5
H53A C53 H53B 109.5
C50 C53 H53C 109.5
H53A C53 H53C 109.5
H53B C53 H53C 109.5
N4 C54 C49 114.0(4)
N4 C54 H54A 108.7
C49 C54 H54A 108.7
N4 C54 H54B 108.7
C49 C54 H54B 108.7
H54A C54 H54B 107.6
N4 C55 C58 112.5(3)
N4 C55 C56 101.2(3)
C58 C55 C56 115.3(3)
N4 C55 H55 109.2
C58 C55 H55 109.2
C56 C55 H55 109.2
C64 C56 N5 113.4(3)
C64 C56 C55 115.3(3)
N5 C56 C55 101.3(3)
C64 C56 H56 108.8
N5 C56 H56 108.8
C55 C56 H56 108.8
N4 C57 N5 108.6(3)
N4 C57 Zr2 124.0(3)
N5 C57 Zr2 127.0(3)
C59 C58 C63 116.4(4)
C59 C58 C55 122.1(4)
C63 C58 C55 121.3(4)
C60 C59 C58 121.6(4)
C60 C59 H59 119.2
C58 C59 H59 119.2
C61 C60 C59 120.7(4)
C61 C60 H60 119.7
C59 C60 H60 119.7
C60 C61 C62 119.8(4)
C60 C61 H61 120.1
C62 C61 H61 120.1
C63 C62 C61 119.3(4)
C63 C62 H62 120.3
C61 C62 H62 120.3
C62 C63 C58 122.2(4)
C62 C63 H63 118.9
C58 C63 H63 118.9
C69 C64 C65 115.3(5)
C69 C64 C56 123.2(5)
C65 C64 C56 121.4(4)
C64 C65 C66 122.6(6)
C64 C65 H65 118.7
C66 C65 H65 118.7
C67 C66 C65 119.4(7)
C67 C66 H66 120.3
C65 C66 H66 120.3
C66 C67 C68 121.3(7)
C66 C67 H67 119.3
C68 C67 H67 119.3
C69 C68 C67 118.9(7)
C69 C68 H68 120.5
C67 C68 H68 120.5
C68 C69 C64 122.4(6)
C68 C69 H69 118.8
C64 C69 H69 118.8
N5 C70 C71 115.2(3)
N5 C70 H70A 108.5
C71 C70 H70A 108.5
N5 C70 H70B 108.5
C71 C70 H70B 108.5
H70A C70 H70B 107.5
C72 C71 C76 118.8(4)
C72 C71 C70 120.0(4)
C76 C71 C70 121.0(3)
C73 C72 C71 120.2(4)
C73 C72 H72 119.9
C71 C72 H72 119.9
C72 C73 C74 119.3(4)
C72 C73 H73 120.3
C74 C73 H73 120.3
C73 C74 C75 124.2(5)
C73 C74 H74 117.9
C75 C74 H74 117.9
C74 C75 C76 115.6(4)
C74 C75 C77 122.2(4)
C76 C75 C77 122.2(4)
O5 C76 C75 121.3(3)
O5 C76 C71 117.2(3)
C75 C76 C71 121.5(4)
C80 C77 C75 109.8(3)
C80 C77 C79 111.3(3)
C75 C77 C79 111.0(3)
C80 C77 C78 106.5(3)
C75 C77 C78 111.2(3)
C79 C77 C78 106.9(3)
C77 C78 H78A 109.5
C77 C78 H78B 109.5
H78A C78 H78B 109.5
C77 C78 H78C 109.5
H78A C78 H78C 109.5
H78B C78 H78C 109.5
C77 C79 H79A 109.5
C77 C79 H79B 109.5
H79A C79 H79B 109.5
C77 C79 H79C 109.5
H79A C79 H79C 109.5
H79B C79 H79C 109.5
C77 C80 H80A 109.5
C77 C80 H80B 109.5
H80A C80 H80B 109.5
C77 C80 H80C 109.5
H80A C80 H80C 109.5
H80B C80 H80C 109.5
N6 C81 H81A 109.5
N6 C81 H81B 109.5
H81A C81 H81B 109.5
N6 C81 H81C 109.5
H81A C81 H81C 109.5
H81B C81 H81C 109.5
N6 C82 H82A 109.5
N6 C82 H82B 109.5
H82A C82 H82B 109.5
N6 C82 H82C 109.5
H82A C82 H82C 109.5
H82B C82 H82C 109.5
O6 C83 C84 106.5(3)
O6 C83 H83A 110.4
C84 C83 H83A 110.4
O6 C83 H83B 110.4
C84 C83 H83B 110.4
H83A C83 H83B 108.6
C83 C84 C85 100.8(4)
C83 C84 H84A 111.6
C85 C84 H84A 111.6
C83 C84 H84B 111.6
C85 C84 H84B 111.6
H84A C84 H84B 109.4
C86 C85 C84 103.2(4)
C86 C85 H85A 111.1
C84 C85 H85A 111.1
C86 C85 H85B 111.1
C84 C85 H85B 111.1
H85A C85 H85B 109.1
O6 C86 C85 105.4(3)
O6 C86 H86A 110.7
C85 C86 H86A 110.7
O6 C86 H86B 110.7
C85 C86 H86B 110.7
H86A C86 H86B 108.8
C14 N1 C11 125.3(3)
C14 N1 C12 111.9(3)
C11 N1 C12 120.7(3)
C14 N2 C27 123.6(3)
C14 N2 C13 112.3(3)
C27 N2 C13 122.0(3)
C39 N3 C38 109.5(4)
C39 N3 Zr1 122.7(3)
C38 N3 Zr1 127.5(3)
C57 N4 C54 123.9(3)
C57 N4 C55 113.2(3)
C54 N4 C55 121.3(3)
C57 N5 C70 124.5(3)
C57 N5 C56 112.3(3)
C70 N5 C56 120.5(3)
C82 N6 C81 110.2(4)
C82 N6 Zr2 122.6(3)
C81 N6 Zr2 126.8(3)
C1 O1 Zr1 160.5(2)
C33 O2 Zr1 155.0(2)
C40 O3 C43 108.9(3)
C40 O3 Zr1 122.2(2)
C43 O3 Zr1 128.7(3)
C44 O4 Zr2 156.1(3)
C76 O5 Zr2 160.4(2)
C83 O6 C86 108.9(3)
C83 O6 Zr2 123.4(2)
C86 O6 Zr2 127.6(2)
O1 Zr1 O2 164.67(11)
O1 Zr1 N3 94.31(12)
O2 Zr1 N3 94.36(12)
O1 Zr1 O3 84.04(10)
O2 Zr1 O3 85.87(10)
N3 Zr1 O3 173.23(11)
O1 Zr1 C14 83.92(12)
O2 Zr1 C14 83.38(11)
N3 Zr1 C14 90.58(14)
O3 Zr1 C14 82.72(12)
O1 Zr1 Cl1 97.42(8)
O2 Zr1 Cl1 92.91(8)
N3 Zr1 Cl1 103.03(9)
O3 Zr1 Cl1 83.71(7)
C14 Zr1 Cl1 166.15(10)
O5 Zr2 O4 163.95(11)
O5 Zr2 N6 95.24(12)
O4 Zr2 N6 93.63(12)
O5 Zr2 O6 84.90(10)
O4 Zr2 O6 85.00(10)
N6 Zr2 O6 174.48(12)
O5 Zr2 C57 82.64(12)
O4 Zr2 C57 83.87(12)
N6 Zr2 C57 90.95(14)
O6 Zr2 C57 83.60(12)
O5 Zr2 Cl2 97.90(8)
O4 Zr2 Cl2 93.39(8)
N6 Zr2 Cl2 101.55(10)
O6 Zr2 Cl2 83.88(7)
C57 Zr2 Cl2 167.37(10)

loop_
_geom_bond_atom_site_label_1
_geom_bond_atom_site_label_2
_geom_bond_distance
C1 O1 1.361(4)
C1 C6 1.409(5)
C1 C2 1.412(5)
C2 C3 1.402(5)
C2 C7 1.514(6)
C3 C4 1.381(6)
C3 H3 0.9500
C4 C5 1.375(6)
C4 H4 0.9500
C5 C6 1.391(5)
C5 H5 0.9500
C6 C11 1.507(5)
C7 C9 1.499(6)
C7 C8 1.534(6)
C7 C10 1.541(5)
C8 H8A 0.9800
C8 H8B 0.9800
C8 H8C 0.9800
C9 H9A 0.9800
C9 H9B 0.9800
C9 H9C 0.9800
C10 H10A 0.9800
C10 H10B 0.9800
C10 H10C 0.9800
C11 N1 1.463(5)
C11 H11A 0.9900
C11 H11B 0.9900
C12 N1 1.477(5)
C12 C15 1.516(5)
C12 C13 1.524(6)
C12 H12 1.0000
C13 N2 1.475(5)
C13 C21 1.539(6)
C13 H13 1.0000
C14 N2 1.327(5)
C14 N1 1.337(5)
C14 Zr1 2.397(4)
C15 C16 1.390(6)
C15 C20 1.400(6)
C16 C17 1.390(6)
C16 H16 0.9500
C17 C18 1.379(7)
C17 H17 0.9500
C18 C19 1.356(9)
C18 H18 0.9500
C19 C20 1.399(8)
C19 H19 0.9500
C20 H20 0.9500
C21 C22 1.358(6)
C21 C26B 1.397(11)
C21 C26A 1.439(11)
C22 C23 1.378(6)
C22 H22 0.9500
C23 C24A 1.418(12)
C23 C24B 1.437(11)
C23 H23 0.9500
C24A C25A 1.352(16)
C24A H24A 0.9500
C25A C26A 1.420(14)
C25A H25A 0.9500
C26A H26A 0.9500
C24B C25B 1.324(16)
C24B H24B 0.9500
C25B C26B 1.375(15)
C25B H25B 0.9500
C26B H26B 0.9500
C27 N2 1.471(5)
C27 C28 1.525(6)
C27 H27A 0.9900
C27 H27B 0.9900
C28 C29 1.373(6)
C28 C33 1.407(6)
C29 C30 1.355(7)
C29 H29 0.9500
C30 C31 1.398(7)
C30 H30 0.9500
C31 C32 1.375(6)
C31 H31 0.9500
C32 C33 1.449(6)
C32 C34 1.503(7)
C33 O2 1.339(5)
C34 C36 1.518(7)
C34 C35 1.551(6)
C34 C37 1.567(7)
C35 H35A 0.9800
C35 H35B 0.9800
C35 H35C 0.9800
C36 H36A 0.9800
C36 H36B 0.9800
C36 H36C 0.9800
C37 H37A 0.9800
C37 H37B 0.9800
C37 H37C 0.9800
C38 N3 1.463(6)
C38 H38A 0.9800
C38 H38B 0.9800
C38 H38C 0.9800
C39 N3 1.443(6)
C39 H39A 0.9800
C39 H39B 0.9800
C39 H39C 0.9800
C40 O3 1.451(5)
C40 C41 1.485(7)
C40 H40A 0.9900
C40 H40B 0.9900
C41 C42 1.506(7)
C41 H41A 0.9900
C41 H41B 0.9900
C42 C43 1.517(7)
C42 H42A 0.9900
C42 H42B 0.9900
C43 O3 1.471(5)
C43 H43A 0.9900
C43 H43B 0.9900
C44 O4 1.328(5)
C44 C49 1.407(6)
C44 C45 1.419(6)
C45 C46 1.406(6)
C45 C50 1.533(7)
C46 C47 1.376(7)
C46 H46 0.9500
C47 C48 1.342(7)
C47 H47 0.9500
C48 C49 1.416(6)
C48 H48 0.9500
C49 C54 1.515(6)
C50 C51 1.536(7)
C50 C53 1.545(6)
C50 C52 1.567(8)
C51 H51A 0.9800
C51 H51B 0.9800
C51 H51C 0.9800
C52 H52A 0.9800
C52 H52B 0.9800
C52 H52C 0.9800
C53 H53A 0.9800
C53 H53B 0.9800
C53 H53C 0.9800
C54 N4 1.456(5)
C54 H54A 0.9900
C54 H54B 0.9900
C55 N4 1.480(5)
C55 C58 1.497(6)
C55 C56 1.552(6)
C55 H55 1.0000
C56 C64 1.471(6)
C56 N5 1.480(5)
C56 H56 1.0000
C57 N4 1.325(5)
C57 N5 1.351(5)
C57 Zr2 2.402(4)
C58 C59 1.396(6)
C58 C63 1.410(6)
C59 C60 1.377(6)
C59 H59 0.9500
C60 C61 1.376(6)
C60 H60 0.9500
C61 C62 1.388(7)
C61 H61 0.9500
C62 C63 1.378(6)
C62 H62 0.9500
C63 H63 0.9500
C64 C69 1.386(7)
C64 C65 1.393(7)
C65 C66 1.397(9)
C65 H65 0.9500
C66 C67 1.317(11)
C66 H66 0.9500
C67 C68 1.387(11)
C67 H67 0.9500
C68 C69 1.378(9)
C68 H68 0.9500
C69 H69 0.9500
C70 N5 1.463(5)
C70 C71 1.494(5)
C70 H70A 0.9900
C70 H70B 0.9900
C71 C72 1.399(5)
C71 C76 1.428(5)
C72 C73 1.379(6)
C72 H72 0.9500
C73 C74 1.386(6)
C73 H73 0.9500
C74 C75 1.389(6)
C74 H74 0.9500
C75 C76 1.413(5)
C75 C77 1.527(6)
C76 O5 1.355(4)
C77 C80 1.516(6)
C77 C79 1.538(6)
C77 C78 1.554(6)
C78 H78A 0.9800
C78 H78B 0.9800
C78 H78C 0.9800
C79 H79A 0.9800
C79 H79B 0.9800
C79 H79C 0.9800
C80 H80A 0.9800
C80 H80B 0.9800
C80 H80C 0.9800
C81 N6 1.465(6)
C81 H81A 0.9800
C81 H81B 0.9800
C81 H81C 0.9800
C82 N6 1.449(6)
C82 H82A 0.9800
C82 H82B 0.9800
C82 H82C 0.9800
C83 O6 1.440(5)
C83 C84 1.510(6)
C83 H83A 0.9900
C83 H83B 0.9900
C84 C85 1.529(6)
C84 H84A 0.9900
C84 H84B 0.9900
C85 C86 1.496(6)
C85 H85A 0.9900
C85 H85B 0.9900
C86 O6 1.464(5)
C86 H86A 0.9900
C86 H86B 0.9900
Cl1 Zr1 2.4991(10)
Cl2 Zr2 2.4929(11)
N3 Zr1 2.046(4)
N6 Zr2 2.032(4)
O1 Zr1 2.001(2)
O2 Zr1 2.011(2)
O3 Zr1 2.332(3)
O4 Zr2 2.028(2)
O5 Zr2 2.005(2)
O6 Zr2 2.320(3)

loop_
_platon_squeeze_void_nr
_platon_squeeze_void_average_x
_platon_squeeze_void_average_y
_platon_squeeze_void_average_z
_platon_squeeze_void_volume
_platon_squeeze_void_count_electrons
_platon_squeeze_void_content
1 -0.107 0.803 0.000 682 160 ' '
2 -0.025 0.618 0.250 1725 330 ' '
3 0.107 0.774 0.500 681 165 ' '
4 0.003 0.385 0.750 1726 331 ' '
5 0.393 -0.002 0.000 681 160 ' '
6 0.607 0.219 0.500 681 165 ' '
